data_7026328
loop_
_publ_author_name
'Knight, James C.'
'Amoroso, Angelo J.'
'Edwards, Peter G.'
'Prabaharan, Ravi'
'Singh, Neha'

_publ_section_title
;
 The co-ordination chemistry of bis(2,2'-bipyrid-6'-yl)ketone with first
 row transition metals: the reversible interconversion of a mononuclear
 complex and a dinuclear hemiketal containing species.
;
_journal_issue 38
_journal_name_full 'Dalton transactions (Cambridge, England : 2003)'
_journal_page_first 8925
_journal_page_last 8936
_journal_paper_doi 10.1039/c0dt00344a
_journal_volume 39
_journal_year 2010
_chemical_formula_moiety 'C21 H18 N4 O3 Zn, 2(Cl O4)'
_chemical_formula_sum 'C21 H18 Cl2 N4 O11 Zn'
_chemical_formula_weight 638.66
_chemical_name_common aja0723
_chemical_name_systematic
;
?
;
_space_group_IT_number 56
_symmetry_cell_setting orthorhombic
_symmetry_space_group_name_Hall '-P 2ab 2ac'
_symmetry_space_group_name_H-M 'P c c n'
_atom_sites_solution_hydrogens geom
_atom_sites_solution_primary direct
_atom_sites_solution_secondary difmap
_audit_creation_method SHELXL-97
_cell_angle_alpha 90.00
_cell_angle_beta 90.00
_cell_angle_gamma 90.00
_cell_formula_units_Z 4
_cell_length_a 9.8506(3)
_cell_length_b 12.4696(4)
_cell_length_c 19.7856(6)
_cell_measurement_reflns_used 8577
_cell_measurement_temperature 150(2)
_cell_measurement_theta_max 27.485
_cell_measurement_theta_min 2.91
_cell_volume 2430.33(13)
_computing_cell_refinement 'HKL Scalepack (Otwinowski & Minor 1997)'
_computing_data_collection 'Collect (Nonius BV, 1997-2000)'
_computing_data_reduction 'HKL Denzo and Scalepack (Otwinowski & Minor 1997)'
_computing_molecular_graphics 'Ortep-3 for Windows (Farrugia, 1997)'
_computing_publication_material 'WinGX publication routines (Farrugia, 1999)'
_computing_structure_refinement 'SHELXL-97 (Sheldrick, 1997)'
_computing_structure_solution 'SHELXS-86 (Sheldrick, 1986)'
_diffrn_ambient_temperature 150(2)
_diffrn_detector_area_resol_mean 9
_diffrn_measured_fraction_theta_full 0.987
_diffrn_measured_fraction_theta_max 0.987
_diffrn_measurement_device_type KappaCCD
_diffrn_measurement_method CCD
_diffrn_radiation_monochromator graphite
_diffrn_radiation_source 'fine-focus sealed tube'
_diffrn_radiation_type MoK\a
_diffrn_radiation_wavelength 0.71073
_diffrn_reflns_av_R_equivalents 0.0473
_diffrn_reflns_av_sigmaI/netI 0.0491
_diffrn_reflns_limit_h_max 12
_diffrn_reflns_limit_h_min -12
_diffrn_reflns_limit_k_max 16
_diffrn_reflns_limit_k_min -15
_diffrn_reflns_limit_l_max 25
_diffrn_reflns_limit_l_min -19
_diffrn_reflns_number 8971
_diffrn_reflns_theta_full 27.47
_diffrn_reflns_theta_max 27.47
_diffrn_reflns_theta_min 2.92
_exptl_absorpt_coefficient_mu 1.301
_exptl_absorpt_correction_T_max 0.552
_exptl_absorpt_correction_T_min 0.524
_exptl_absorpt_correction_type multi-scan
_exptl_absorpt_process_details 'Sortav (Blessing, 1995)'
_exptl_crystal_colour colourless
_exptl_crystal_density_diffrn 1.745
_exptl_crystal_density_method 'not measured'
_exptl_crystal_description prism
_exptl_crystal_F_000 1296
_exptl_crystal_size_max 0.5
_exptl_crystal_size_mid 0.45
_exptl_crystal_size_min 0.45
_refine_diff_density_max 0.329
_refine_diff_density_min -0.482
_refine_diff_density_rms 0.083
_refine_ls_extinction_method none
_refine_ls_goodness_of_fit_ref 1.046
_refine_ls_hydrogen_treatment constr
_refine_ls_matrix_type full
_refine_ls_number_parameters 178
_refine_ls_number_reflns 2758
_refine_ls_number_restraints 0
_refine_ls_restrained_S_all 1.046
_refine_ls_R_factor_all 0.0545
_refine_ls_R_factor_gt 0.0394
_refine_ls_shift/su_max 0.000
_refine_ls_shift/su_mean 0.000
_refine_ls_structure_factor_coef Fsqd
_refine_ls_weighting_details 'calc w=1/[\s^2^(Fo^2^)+(0.0356P)^2^+2.6986P] where P=(Fo^2^+2Fc^2^)/3'
_refine_ls_weighting_scheme calc
_refine_ls_wR_factor_gt 0.0895
_refine_ls_wR_factor_ref 0.0956
_reflns_number_gt 2229
_reflns_number_total 2758
_reflns_threshold_expression >2sigma(I)
_cod_data_source_file c0dt00344a.txt
_cod_data_source_block aja0722
_cod_original_sg_symbol_H-M Pccn
_cod_database_code 7026328

loop_
_symmetry_equiv_pos_as_xyz
'x, y, z'
'-x+1/2, -y+1/2, z'
'x+1/2, -y, -z+1/2'
'-x, y+1/2, -z+1/2'
'-x, -y, -z'
'x-1/2, y-1/2, -z'
'-x-1/2, y, z-1/2'
'x, -y-1/2, z-1/2'

loop_
_atom_site_label
_atom_site_type_symbol
_atom_site_fract_x
_atom_site_fract_y
_atom_site_fract_z
_atom_site_U_iso_or_equiv
_atom_site_adp_type
_atom_site_occupancy
_atom_site_symmetry_multiplicity
_atom_site_calc_flag
_atom_site_refinement_flags
C1 C 0.7500 0.2500 0.1880(2) 0.0216(8) Uani 1 2 d S
C2 C 0.6204(3) 0.2872(2) 0.15395(13) 0.0192(5) Uani 1 1 d .
C3 C 0.5123(3) 0.3094(2) 0.19696(15) 0.0267(6) Uani 1 1 d .
H3 H 0.5217 0.3009 0.2444 0.032 Uiso 1 1 calc R
C4 C 0.3911(3) 0.3440(2) 0.16940(17) 0.0328(7) Uani 1 1 d .
H4 H 0.3157 0.3593 0.1977 0.039 Uiso 1 1 calc R
C5 C 0.3811(3) 0.3561(2) 0.10024(16) 0.0284(7) Uani 1 1 d .
H5 H 0.2982 0.3793 0.0805 0.034 Uiso 1 1 calc R
C6 C 0.4925(2) 0.3342(2) 0.05979(14) 0.0199(6) Uani 1 1 d .
C7 C 0.4900(3) 0.3505(2) -0.01498(14) 0.0197(6) Uani 1 1 d .
C8 C 0.3782(3) 0.3927(2) -0.04872(17) 0.0326(7) Uani 1 1 d .
H8 H 0.2972 0.4091 -0.0248 0.039 Uiso 1 1 calc R
C9 C 0.3871(4) 0.4105(2) -0.11805(17) 0.0393(8) Uani 1 1 d .
H9 H 0.3113 0.4379 -0.1423 0.047 Uiso 1 1 calc R
C10 C 0.5058(3) 0.3882(2) -0.15098(16) 0.0352(8) Uani 1 1 d .
H10 H 0.5146 0.4017 -0.1980 0.042 Uiso 1 1 calc R
C11 C 0.6128(3) 0.3458(2) -0.11453(14) 0.0249(6) Uani 1 1 d .
H11 H 0.6952 0.3301 -0.1374 0.030 Uiso 1 1 calc R
N1 N 0.6110(2) 0.29901(16) 0.08664(11) 0.0159(4) Uani 1 1 d .
N2 N 0.6046(2) 0.32584(16) -0.04829(11) 0.0185(5) Uani 1 1 d .
O1 O 0.7500 0.2500 0.24951(14) 0.0343(7) Uani 1 2 d S
O2 O 0.63929(19) 0.09754(15) 0.00689(9) 0.0229(4) Uani 1 1 d .
H2A H 0.5905 0.0963 -0.0344 0.027 Uiso 1 1 d .
H2B H 0.5681 0.0940 0.0369 0.027 Uiso 1 1 d .
O3 O 0.4370(2) 0.07742(17) 0.10332(10) 0.0322(5) Uani 1 1 d .
O4 O 0.3718(2) 0.00601(18) 0.20809(10) 0.0355(5) Uani 1 1 d .
O5 O 0.6025(2) 0.03187(17) 0.18397(11) 0.0348(5) Uani 1 1 d .
O6 O 0.4809(3) -0.10345(16) 0.12834(11) 0.0402(6) Uani 1 1 d .
Cl1 Cl 0.47353(7) 0.00230(5) 0.15695(3) 0.02093(16) Uani 1 1 d .
Zn1 Zn 0.7500 0.2500 0.01177(2) 0.01521(13) Uani 1 2 d S

loop_
_atom_site_aniso_label
_atom_site_aniso_U_11
_atom_site_aniso_U_22
_atom_site_aniso_U_33
_atom_site_aniso_U_23
_atom_site_aniso_U_13
_atom_site_aniso_U_12
C1 0.028(2) 0.0177(17) 0.019(2) 0.000 0.000 -0.0068(17)
C2 0.0232(13) 0.0150(11) 0.0195(13) -0.0029(10) 0.0035(11) -0.0031(11)
C3 0.0309(15) 0.0234(14) 0.0256(15) -0.0055(11) 0.0091(12) -0.0023(13)
C4 0.0257(15) 0.0290(15) 0.0437(19) -0.0097(14) 0.0162(14) -0.0008(13)
C5 0.0171(13) 0.0231(14) 0.0448(19) -0.0043(13) 0.0047(13) 0.0026(12)
C6 0.0147(12) 0.0165(12) 0.0286(15) -0.0045(11) 0.0016(11) 0.0012(10)
C7 0.0165(12) 0.0148(12) 0.0279(15) -0.0032(10) -0.0050(11) 0.0034(10)
C8 0.0212(14) 0.0313(15) 0.045(2) -0.0006(14) -0.0089(14) 0.0084(13)
C9 0.0420(19) 0.0311(16) 0.045(2) 0.0008(15) -0.0250(16) 0.0109(15)
C10 0.052(2) 0.0244(15) 0.0292(17) 0.0025(13) -0.0160(15) 0.0042(15)
C11 0.0342(16) 0.0200(13) 0.0205(14) 0.0005(11) -0.0047(12) 0.0028(12)
N1 0.0138(10) 0.0150(10) 0.0190(11) -0.0027(8) 0.0011(9) -0.0012(9)
N2 0.0199(11) 0.0175(10) 0.0180(12) -0.0010(9) -0.0025(9) 0.0019(9)
O1 0.0418(18) 0.0450(18) 0.0160(16) 0.000 0.000 -0.0014(15)
O2 0.0238(10) 0.0222(9) 0.0227(10) -0.0041(8) 0.0010(8) -0.0038(8)
O3 0.0238(11) 0.0392(12) 0.0335(12) 0.0141(9) 0.0028(9) 0.0052(10)
O4 0.0298(11) 0.0506(13) 0.0260(11) 0.0032(10) 0.0083(9) 0.0021(10)
O5 0.0222(10) 0.0418(12) 0.0404(13) -0.0097(10) -0.0091(10) 0.0014(10)
O6 0.0603(16) 0.0211(10) 0.0393(13) -0.0111(9) -0.0048(11) 0.0002(11)
Cl1 0.0212(3) 0.0214(3) 0.0202(3) -0.0021(3) -0.0015(3) -0.0005(3)
Zn1 0.0138(2) 0.0178(2) 0.0140(2) 0.000 0.000 0.00343(18)

loop_
_atom_type_symbol
_atom_type_description
_atom_type_scat_dispersion_real
_atom_type_scat_dispersion_imag
_atom_type_scat_source
C C 0.0033 0.0016 'International Tables Vol C Tables 4.2.6.8 and 6.1.1.4'
H H 0.0000 0.0000 'International Tables Vol C Tables 4.2.6.8 and 6.1.1.4'
N N 0.0061 0.0033 'International Tables Vol C Tables 4.2.6.8 and 6.1.1.4'
O O 0.0106 0.0060 'International Tables Vol C Tables 4.2.6.8 and 6.1.1.4'
Cl Cl 0.1484 0.1585 'International Tables Vol C Tables 4.2.6.8 and 6.1.1.4'
Zn Zn 0.2839 1.4301 'International Tables Vol C Tables 4.2.6.8 and 6.1.1.4'

loop_
_geom_angle_atom_site_label_1
_geom_angle_atom_site_label_2
_geom_angle_atom_site_label_3
_geom_angle
_geom_angle_site_symmetry_1
_geom_angle_site_symmetry_3
O1 C1 C2 116.39(17) . .
O1 C1 C2 116.39(17) . 2_655
C2 C1 C2 127.2(3) . 2_655
N1 C2 C3 122.2(3) . .
N1 C2 C1 122.2(2) . .
C3 C2 C1 115.7(3) . .
C4 C3 C2 118.8(3) . .
C4 C3 H3 120.6 . .
C2 C3 H3 120.6 . .
C5 C4 C3 119.2(3) . .
C5 C4 H4 120.4 . .
C3 C4 H4 120.4 . .
C4 C5 C6 119.6(3) . .
C4 C5 H5 120.2 . .
C6 C5 H5 120.2 . .
N1 C6 C5 121.3(3) . .
N1 C6 C7 116.5(2) . .
C5 C6 C7 122.2(2) . .
N2 C7 C8 121.1(3) . .
N2 C7 C6 116.1(2) . .
C8 C7 C6 122.7(2) . .
C7 C8 C9 118.9(3) . .
C7 C8 H8 120.5 . .
C9 C8 H8 120.5 . .
C10 C9 C8 119.4(3) . .
C10 C9 H9 120.3 . .
C8 C9 H9 120.3 . .
C9 C10 C11 118.8(3) . .
C9 C10 H10 120.6 . .
C11 C10 H10 120.6 . .
N2 C11 C10 122.5(3) . .
N2 C11 H11 118.8 . .
C10 C11 H11 118.8 . .
C2 N1 C6 118.9(2) . .
C2 N1 Zn1 128.36(17) . .
C6 N1 Zn1 112.20(17) . .
C11 N2 C7 119.3(2) . .
C11 N2 Zn1 126.95(18) . .
C7 N2 Zn1 113.66(17) . .
Zn1 O2 H2A 107.7 . .
Zn1 O2 H2B 113.1 . .
H2A O2 H2B 99.7 . .
O4 Cl1 O5 110.58(13) . .
O4 Cl1 O6 110.20(14) . .
O5 Cl1 O6 109.86(14) . .
O4 Cl1 O3 108.77(13) . .
O5 Cl1 O3 109.03(13) . .
O6 Cl1 O3 108.36(13) . .
N2 Zn1 N2 110.60(12) . 2_655
N2 Zn1 N1 167.72(8) . 2_655
N2 Zn1 N1 79.81(8) 2_655 2_655
N2 Zn1 N1 79.81(8) . .
N2 Zn1 N1 167.72(8) 2_655 .
N1 Zn1 N1 90.69(12) 2_655 .
N2 Zn1 O2 85.60(8) . 2_655
N2 Zn1 O2 91.52(8) 2_655 2_655
N1 Zn1 O2 87.67(7) 2_655 2_655
N1 Zn1 O2 95.89(7) . 2_655
N2 Zn1 O2 91.52(8) . .
N2 Zn1 O2 85.60(8) 2_655 .
N1 Zn1 O2 95.89(7) 2_655 .
N1 Zn1 O2 87.67(7) . .
O2 Zn1 O2 174.95(10) 2_655 .

loop_
_geom_bond_atom_site_label_1
_geom_bond_atom_site_label_2
_geom_bond_distance
_geom_bond_site_symmetry_2
C1 O1 1.216(4) .
C1 C2 1.517(3) .
C1 C2 1.517(3) 2_655
C2 N1 1.343(3) .
C2 C3 1.391(4) .
C3 C4 1.381(4) .
C3 H3 0.9500 .
C4 C5 1.380(4) .
C4 H4 0.9500 .
C5 C6 1.385(4) .
C5 H5 0.9500 .
C6 N1 1.356(3) .
C6 C7 1.494(4) .
C7 N2 1.344(3) .
C7 C8 1.391(4) .
C8 C9 1.392(5) .
C8 H8 0.9500 .
C9 C10 1.367(5) .
C9 H9 0.9500 .
C10 C11 1.383(4) .
C10 H10 0.9500 .
C11 N2 1.336(3) .
C11 H11 0.9500 .
N1 Zn1 2.108(2) .
N2 Zn1 2.087(2) .
O2 Zn1 2.1938(18) .
O2 H2A 0.9479 .
O2 H2B 0.9200 .
O3 Cl1 1.460(2) .
O4 Cl1 1.425(2) .
O5 Cl1 1.427(2) .
O6 Cl1 1.437(2) .
Zn1 N2 2.087(2) 2_655
Zn1 N1 2.108(2) 2_655
Zn1 O2 2.1938(18) 2_655

loop_
_geom_torsion_atom_site_label_1
_geom_torsion_atom_site_label_2
_geom_torsion_atom_site_label_3
_geom_torsion_atom_site_label_4
_geom_torsion
_geom_torsion_site_symmetry_1
_geom_torsion_site_symmetry_4
O1 C1 C2 N1 174.62(17) . .
C2 C1 C2 N1 -5.38(17) 2_655 .
O1 C1 C2 C3 -4.7(2) . .
C2 C1 C2 C3 175.3(2) 2_655 .
N1 C2 C3 C4 0.4(4) . .
C1 C2 C3 C4 179.8(2) . .
C2 C3 C4 C5 -0.3(4) . .
C3 C4 C5 C6 -0.5(4) . .
C4 C5 C6 N1 1.3(4) . .
C4 C5 C6 C7 -177.1(2) . .
N1 C6 C7 N2 1.7(3) . .
C5 C6 C7 N2 -179.8(2) . .
N1 C6 C7 C8 -175.8(2) . .
C5 C6 C7 C8 2.7(4) . .
N2 C7 C8 C9 -0.8(4) . .
C6 C7 C8 C9 176.7(3) . .
C7 C8 C9 C10 -1.3(4) . .
C8 C9 C10 C11 1.7(5) . .
C9 C10 C11 N2 -0.1(4) . .
C3 C2 N1 C6 0.3(4) . .
C1 C2 N1 C6 -179.0(2) . .
C3 C2 N1 Zn1 -170.47(19) . .
C1 C2 N1 Zn1 10.2(3) . .
C5 C6 N1 C2 -1.2(4) . .
C7 C6 N1 C2 177.3(2) . .
C5 C6 N1 Zn1 171.0(2) . .
C7 C6 N1 Zn1 -10.5(3) . .
C10 C11 N2 C7 -1.9(4) . .
C10 C11 N2 Zn1 174.2(2) . .
C8 C7 N2 C11 2.4(4) . .
C6 C7 N2 C11 -175.2(2) . .
C8 C7 N2 Zn1 -174.3(2) . .
C6 C7 N2 Zn1 8.1(3) . .
C11 N2 Zn1 N2 -13.62(18) . 2_655
C7 N2 Zn1 N2 162.7(2) . 2_655
C11 N2 Zn1 N1 133.3(4) . 2_655
C7 N2 Zn1 N1 -50.4(5) . 2_655
C11 N2 Zn1 N1 173.1(2) . .
C7 N2 Zn1 N1 -10.53(17) . .
C11 N2 Zn1 O2 76.4(2) . 2_655
C7 N2 Zn1 O2 -107.32(18) . 2_655
C11 N2 Zn1 O2 -99.5(2) . .
C7 N2 Zn1 O2 76.83(18) . .
C2 N1 Zn1 N2 -177.4(2) . .
C6 N1 Zn1 N2 11.28(17) . .
C2 N1 Zn1 N2 33.8(5) . 2_655
C6 N1 Zn1 N2 -137.5(4) . 2_655
C2 N1 Zn1 N1 -5.26(16) . 2_655
C6 N1 Zn1 N1 -176.6(2) . 2_655
C2 N1 Zn1 O2 -93.0(2) . 2_655
C6 N1 Zn1 O2 95.72(17) . 2_655
C2 N1 Zn1 O2 90.6(2) . .
C6 N1 Zn1 O2 -80.69(17) . .
